data_7018445
loop_
_publ_author_name
'Perry, Houston P.'
'Gagnon, Kevin J.'
'Law, Justin'
'Teat, Simon'
'Clearfield, Abraham'

_publ_section_title
;
 Divalent metal phosphonate coordination polymers constructed from a
 dipiperidine-based bisphosphonate ligand.
;
_journal_issue 14
_journal_name_full 'Dalton transactions (Cambridge, England : 2003)'
_journal_page_first 3985
_journal_page_last 3994
_journal_paper_doi 10.1039/c2dt11986b
_journal_volume 41
_journal_year 2012
_chemical_formula_sum 'C6 H13 N O4 P Zn'
_chemical_formula_weight 259.51
_chemical_name_systematic
;
?
;
_space_group_IT_number 61
_symmetry_cell_setting orthorhombic
_symmetry_space_group_name_Hall '-P 2ac 2ab'
_symmetry_space_group_name_H-M 'P b c a'
_atom_sites_solution_hydrogens geom
_atom_sites_solution_primary direct
_atom_sites_solution_secondary difmap
_audit_creation_method SHELXL-97
_cell_angle_alpha 90.00
_cell_angle_beta 90.00
_cell_angle_gamma 90.00
_cell_formula_units_Z 8
_cell_length_a 8.9542(4)
_cell_length_b 9.4374(4)
_cell_length_c 21.4718(10)
_cell_measurement_reflns_used 3572
_cell_measurement_temperature 110(2)
_cell_measurement_theta_max 25.71
_cell_measurement_theta_min 2.96
_cell_volume 1814.46(14)
_computing_cell_refinement 'Bruker SAINT v7.34a'
_computing_data_collection 'Bruker APEX 2'
_computing_data_reduction 'Bruker SAINT v7.34a'
_computing_molecular_graphics 'Bruker SHELXTL'
_computing_publication_material 'Bruker SHELXTL & local programs'
_computing_structure_refinement 'SHELXL-97 (Sheldrick, 1997)'
_computing_structure_solution 'SHELXS-97 (Sheldrick, 1990)'
_diffrn_ambient_temperature 110(2)
_diffrn_measured_fraction_theta_full 0.999
_diffrn_measured_fraction_theta_max 0.999
_diffrn_measurement_device_type 'Bruker APEXII CCD Area Diffractometer'
_diffrn_measurement_method '\w scans with narrow frames'
_diffrn_radiation_monochromator graphite
_diffrn_radiation_source 'fine-focus sealed tube'
_diffrn_radiation_type MoK\a
_diffrn_radiation_wavelength 0.71073
_diffrn_reflns_av_R_equivalents 0.0834
_diffrn_reflns_av_sigmaI/netI 0.0361
_diffrn_reflns_limit_h_max 11
_diffrn_reflns_limit_h_min -11
_diffrn_reflns_limit_k_max 12
_diffrn_reflns_limit_k_min -12
_diffrn_reflns_limit_l_max 27
_diffrn_reflns_limit_l_min -27
_diffrn_reflns_number 28587
_diffrn_reflns_theta_full 27.46
_diffrn_reflns_theta_max 27.46
_diffrn_reflns_theta_min 1.90
_exptl_absorpt_coefficient_mu 2.864
_exptl_absorpt_correction_T_max 0.9719
_exptl_absorpt_correction_T_min 0.8700
_exptl_absorpt_correction_type multi-scan
_exptl_absorpt_process_details 'SADABS 2008/1 Bruker AXS Madison WI USA'
_exptl_crystal_colour colorless
_exptl_crystal_density_diffrn 1.900
_exptl_crystal_density_method 'not measured'
_exptl_crystal_description plate
_exptl_crystal_F_000 1064
_exptl_crystal_size_max 0.05
_exptl_crystal_size_mid 0.05
_exptl_crystal_size_min 0.01
_refine_diff_density_max 0.796
_refine_diff_density_min -1.139
_refine_diff_density_rms 0.278
_refine_ls_extinction_method none
_refine_ls_goodness_of_fit_ref 1.187
_refine_ls_hydrogen_treatment constr
_refine_ls_matrix_type full
_refine_ls_number_parameters 118
_refine_ls_number_reflns 2074
_refine_ls_number_restraints 0
_refine_ls_restrained_S_all 1.187
_refine_ls_R_factor_all 0.0584
_refine_ls_R_factor_gt 0.0398
_refine_ls_shift/su_max 0.001
_refine_ls_shift/su_mean 0.000
_refine_ls_structure_factor_coef Fsqd
_refine_ls_weighting_details 'calc w=1/[\s^2^(Fo^2^)+(0.0637P)^2^+1.8907P] where P=(Fo^2^+2Fc^2^)/3'
_refine_ls_weighting_scheme calc
_refine_ls_wR_factor_gt 0.1035
_refine_ls_wR_factor_ref 0.1228
_reflns_number_gt 1694
_reflns_number_total 2074
_reflns_threshold_expression >2sigma(I)
_cod_data_source_file c2dt11986b.txt
_cod_data_source_block jl2_136
_cod_original_sg_symbol_H-M Pbca
_cod_database_code 7018445

loop_
_symmetry_equiv_pos_as_xyz
'x, y, z'
'-x+1/2, -y, z+1/2'
'-x, y+1/2, -z+1/2'
'x+1/2, -y+1/2, -z'
'-x, -y, -z'
'x-1/2, y, -z-1/2'
'x, -y-1/2, z-1/2'
'-x-1/2, y-1/2, z'

loop_
_atom_site_label
_atom_site_type_symbol
_atom_site_fract_x
_atom_site_fract_y
_atom_site_fract_z
_atom_site_U_iso_or_equiv
_atom_site_adp_type
_atom_site_occupancy
_atom_site_symmetry_multiplicity
_atom_site_calc_flag
_atom_site_refinement_flags
Zn1 Zn 0.09138(5) 0.88230(5) 0.29869(2) 0.01311(17) Uani 1 1 d .
P1 P 0.13402(12) 0.57700(11) 0.28157(5) 0.0134(2) Uani 1 1 d .
O1 O 0.1611(3) 0.7196(3) 0.25038(13) 0.0186(6) Uani 1 1 d .
O3 O -0.0843(3) 0.9647(3) 0.26348(13) 0.0181(6) Uani 1 1 d .
O2 O 0.2289(3) 1.0300(3) 0.31839(14) 0.0212(7) Uani 1 1 d .
N1 N 0.0070(4) 0.7510(3) 0.36943(15) 0.0125(7) Uani 1 1 d .
C4 C -0.1232(4) 0.9388(4) 0.42967(19) 0.0170(8) Uani 1 1 d .
H4A H -0.2220 0.9660 0.4465 0.020 Uiso 1 1 calc R
H4B H -0.0908 1.0144 0.4007 0.020 Uiso 1 1 calc R
C2 C 0.1349(5) 0.8694(4) 0.45742(19) 0.0171(9) Uani 1 1 d .
H2A H 0.1803 0.9400 0.4290 0.021 Uiso 1 1 calc R
H2B H 0.2056 0.8530 0.4921 0.021 Uiso 1 1 calc R
C6 C -0.0150(4) 0.6119(4) 0.3362(2) 0.0154(8) Uani 1 1 d .
H6A H -0.1115 0.6137 0.3137 0.019 Uiso 1 1 calc R
H6B H -0.0193 0.5344 0.3672 0.019 Uiso 1 1 calc R
C3 C -0.0112(4) 0.9294(4) 0.48354(18) 0.0150(8) Uani 1 1 d .
H3 H -0.0510 0.8602 0.5147 0.018 Uiso 1 1 calc R
C5 C -0.1394(4) 0.8015(4) 0.39362(19) 0.0152(8) Uani 1 1 d .
H5A H -0.1829 0.7281 0.4211 0.018 Uiso 1 1 calc R
H5B H -0.2088 0.8163 0.3583 0.018 Uiso 1 1 calc R
C1 C 0.1116(4) 0.7320(4) 0.4225(2) 0.0166(9) Uani 1 1 d .
H1A H 0.2088 0.6973 0.4067 0.020 Uiso 1 1 calc R
H1B H 0.0710 0.6597 0.4513 0.020 Uiso 1 1 calc R
O1W O -0.0165(6) 0.7508(5) 0.1374(2) 0.0651(14) Uani 1 1 d .

loop_
_atom_site_aniso_label
_atom_site_aniso_U_11
_atom_site_aniso_U_22
_atom_site_aniso_U_33
_atom_site_aniso_U_23
_atom_site_aniso_U_13
_atom_site_aniso_U_12
Zn1 0.0139(3) 0.0117(3) 0.0137(3) 0.00029(17) -0.00007(18) -0.00086(16)
P1 0.0130(5) 0.0125(5) 0.0146(5) -0.0034(4) -0.0008(4) 0.0008(4)
O1 0.0231(15) 0.0157(14) 0.0171(15) -0.0005(12) 0.0085(13) 0.0002(12)
O3 0.0181(15) 0.0188(14) 0.0173(16) 0.0081(12) -0.0018(12) -0.0006(12)
O2 0.0186(15) 0.0244(16) 0.0206(15) -0.0082(13) 0.0061(13) -0.0073(13)
N1 0.0153(16) 0.0117(16) 0.0105(16) -0.0012(12) 0.0006(13) 0.0009(13)
C4 0.0140(19) 0.019(2) 0.017(2) -0.0047(17) 0.0006(16) 0.0033(16)
C2 0.017(2) 0.019(2) 0.015(2) -0.0025(16) -0.0051(16) 0.0057(16)
C6 0.016(2) 0.013(2) 0.018(2) -0.0041(16) 0.0019(16) -0.0032(15)
C3 0.019(2) 0.0140(19) 0.012(2) -0.0018(16) -0.0021(16) 0.0034(16)
C5 0.0123(18) 0.019(2) 0.014(2) -0.0033(16) 0.0022(16) -0.0004(15)
C1 0.018(2) 0.018(2) 0.014(2) 0.0014(16) -0.0027(16) 0.0047(16)
O1W 0.071(3) 0.064(3) 0.060(3) -0.004(2) -0.003(3) 0.003(3)

loop_
_atom_type_symbol
_atom_type_description
_atom_type_scat_dispersion_real
_atom_type_scat_dispersion_imag
_atom_type_scat_source
C C 0.0033 0.0016 'International Tables Vol C Tables 4.2.6.8 and 6.1.1.4'
H H 0.0000 0.0000 'International Tables Vol C Tables 4.2.6.8 and 6.1.1.4'
N N 0.0061 0.0033 'International Tables Vol C Tables 4.2.6.8 and 6.1.1.4'
O O 0.0106 0.0060 'International Tables Vol C Tables 4.2.6.8 and 6.1.1.4'
P P 0.1023 0.0942 'International Tables Vol C Tables 4.2.6.8 and 6.1.1.4'
Zn Zn 0.2839 1.4301 'International Tables Vol C Tables 4.2.6.8 and 6.1.1.4'

loop_
_geom_angle_atom_site_label_1
_geom_angle_atom_site_label_2
_geom_angle_atom_site_label_3
_geom_angle
_geom_angle_site_symmetry_1
_geom_angle_site_symmetry_3
O2 Zn1 O3 108.77(13) . .
O2 Zn1 O1 119.05(12) . .
O3 Zn1 O1 111.88(13) . .
O2 Zn1 N1 120.20(13) . .
O3 Zn1 N1 103.29(12) . .
O1 Zn1 N1 92.01(12) . .
O2 Zn1 P1 131.49(10) . .
O3 Zn1 P1 117.26(10) . .
O1 Zn1 P1 28.30(8) . .
N1 Zn1 P1 63.73(9) . .
O3 P1 O1 112.78(17) 3_545 .
O3 P1 O2 111.52(16) 3_545 8_655
O1 P1 O2 110.90(18) . 8_655
O3 P1 C6 109.15(17) 3_545 .
O1 P1 C6 104.00(17) . .
O2 P1 C6 108.10(19) 8_655 .
O3 P1 Zn1 137.39(13) 3_545 .
O2 P1 Zn1 109.01(12) 8_655 .
C6 P1 Zn1 69.08(12) . .
P1 O1 Zn1 114.20(16) . .
P1 O3 Zn1 141.78(18) 3 .
P1 O2 Zn1 128.08(18) 8_665 .
C1 N1 C5 109.0(3) . .
C1 N1 C6 109.9(3) . .
C5 N1 C6 109.2(3) . .
C1 N1 Zn1 113.5(2) . .
C5 N1 Zn1 112.3(2) . .
C6 N1 Zn1 102.6(2) . .
C5 C4 C3 113.5(3) . .
C1 C2 C3 112.4(3) . .
N1 C6 P1 111.7(3) . .
C3 C3 C2 112.4(4) 5_576 .
C3 C3 C4 112.7(4) 5_576 .
C2 C3 C4 107.7(3) . .
N1 C5 C4 111.6(3) . .
N1 C1 C2 111.3(3) . .

loop_
_geom_bond_atom_site_label_1
_geom_bond_atom_site_label_2
_geom_bond_distance
_geom_bond_site_symmetry_2
Zn1 O2 1.907(3) .
Zn1 O3 1.911(3) .
Zn1 O1 1.955(3) .
Zn1 N1 2.101(3) .
P1 O3 1.502(3) 3_545
P1 O1 1.522(3) .
P1 O2 1.526(3) 8_655
P1 C6 1.807(4) .
N1 C1 1.486(5) .
N1 C5 1.488(5) .
N1 C6 1.506(5) .
C4 C5 1.516(6) .
C4 C3 1.534(5) .
C2 C1 1.513(5) .
C2 C3 1.532(5) .
C3 C3 1.521(8) 5_576
